data_7228597
loop_
_publ_author_name
'Zhang, Fan'
'Baudron, St\'ephane'
'Hosseini, Mir Wais'

_publ_section_title
;
 Solvent and anion effects on the organization of a luminescent [2+2]
 BODIPY/Ag(I) metallamacrocycle in the crystalline state
;
_journal_name_full CrystEngComm
_journal_paper_doi 10.1039/C7CE00997F
_journal_year 2017
_chemical_formula_sum 'C78 H64 Ag2 B2 Cl8 F4 N8 O8'
_chemical_formula_weight 1838.33
_space_group_crystal_system triclinic
_space_group_IT_number 2
_space_group_name_Hall '-P 1'
_space_group_name_H-M_alt 'P -1'
_symmetry_space_group_name_Hall '-P 1'
_symmetry_space_group_name_H-M 'P -1'
_atom_sites_solution_hydrogens geom
_audit_creation_method SHELXL-2016/6
_audit_update_record
;
2017-04-12 deposited with the CCDC.
2017-06-28 downloaded from the CCDC.
;
_cell_angle_alpha 112.493(2)
_cell_angle_beta 91.099(2)
_cell_angle_gamma 92.320(2)
_cell_formula_units_Z 2
_cell_length_a 10.2626(5)
_cell_length_b 19.2729(10)
_cell_length_c 21.5355(11)
_cell_measurement_reflns_used 9968
_cell_measurement_temperature 173(2)
_cell_measurement_theta_max 22.19
_cell_measurement_theta_min 2.70
_cell_volume 3929.5(3)
_computing_cell_refinement 'Bruker SAINT'
_computing_data_collection 'Bruker APEX2'
_computing_data_reduction 'Bruker SAINT'
_computing_molecular_graphics 'Bruker SHELXTL'
_computing_publication_material 'Bruker SHELXTL'
_computing_structure_refinement 'SHELXL-2014 (Sheldrick 2014)'
_computing_structure_solution 'SHELXS-97 (Sheldrick 2008)'
_diffrn_ambient_temperature 173(2)
_diffrn_measured_fraction_theta_full 0.966
_diffrn_measured_fraction_theta_max 0.915
_diffrn_measurement_device_type 'Bruker APEX-II CCD'
_diffrn_measurement_method '\f and \w scans'
_diffrn_radiation_type MoK\a
_diffrn_radiation_wavelength 0.71073
_diffrn_reflns_av_R_equivalents 0.0774
_diffrn_reflns_av_unetI/netI 0.1155
_diffrn_reflns_Laue_measured_fraction_full 0.966
_diffrn_reflns_Laue_measured_fraction_max 0.915
_diffrn_reflns_limit_h_max 14
_diffrn_reflns_limit_h_min -13
_diffrn_reflns_limit_k_max 27
_diffrn_reflns_limit_k_min -25
_diffrn_reflns_limit_l_max 30
_diffrn_reflns_limit_l_min -30
_diffrn_reflns_number 116798
_diffrn_reflns_point_group_measured_fraction_full 0.966
_diffrn_reflns_point_group_measured_fraction_max 0.915
_diffrn_reflns_theta_full 25.242
_diffrn_reflns_theta_max 30.267
_diffrn_reflns_theta_min 1.806
_exptl_absorpt_coefficient_mu 0.841
_exptl_absorpt_correction_T_max 0.974
_exptl_absorpt_correction_T_min 0.935
_exptl_absorpt_correction_type multi-scan
_exptl_absorpt_process_details sadabs
_exptl_crystal_colour dark-purple
_exptl_crystal_density_diffrn 1.554
_exptl_crystal_density_meas ?
_exptl_crystal_description rod
_exptl_crystal_F_000 1856
_exptl_crystal_size_max 0.080
_exptl_crystal_size_mid 0.040
_exptl_crystal_size_min 0.030
_refine_diff_density_max 2.151
_refine_diff_density_min -1.012
_refine_diff_density_rms 0.098
_refine_ls_extinction_method none
_refine_ls_goodness_of_fit_ref 1.055
_refine_ls_hydrogen_treatment constr
_refine_ls_matrix_type full
_refine_ls_number_parameters 1036
_refine_ls_number_reflns 21506
_refine_ls_number_restraints 1
_refine_ls_restrained_S_all 1.055
_refine_ls_R_factor_all 0.1646
_refine_ls_R_factor_gt 0.0631
_refine_ls_shift/su_max 0.001
_refine_ls_shift/su_mean 0.000
_refine_ls_structure_factor_coef Fsqd
_refine_ls_weighting_details 'w=1/[\s^2^(Fo^2^)+(0.0973P)^2^+1.0434P] where P=(Fo^2^+2Fc^2^)/3'
_refine_ls_weighting_scheme calc
_refine_ls_wR_factor_gt 0.1677
_refine_ls_wR_factor_ref 0.2037
_reflns_Friedel_coverage 0.000
_reflns_number_gt 10405
_reflns_number_total 21506
_reflns_threshold_expression 'I > 2\s(I)'
_cod_data_source_file c7ce00997f2.cif
_cod_data_source_block compound4
_cod_depositor_comments
;
The following automatic conversions were performed:

'_exptl_crystal_density_meas' value 'not measured' was changed to '?'
- the value is perceived as not measured.

Automatic conversion script
Id: cif_fix_values 4973 2017-02-22 13:04:09Z antanas 
;
_cod_database_code 7228597
_shelx_shelxl_version_number 2016/6
_shelx_space_group_comment
;
The symmetry employed for this shelxl refinement is uniquely defined
by the following loop, which should always be used as a source of
symmetry information in preference to the above space-group names.
They are only intended as comments.
;
_shelx_estimated_absorpt_t_min 0.936
_shelx_estimated_absorpt_t_max 0.975

loop_
_space_group_symop_operation_xyz
'x, y, z'
'-x, -y, -z'

loop_
_atom_site_label
_atom_site_type_symbol
_atom_site_fract_x
_atom_site_fract_y
_atom_site_fract_z
_atom_site_U_iso_or_equiv
_atom_site_adp_type
_atom_site_occupancy
_atom_site_site_symmetry_order
_atom_site_calc_flag
_atom_site_refinement_flags_posn
_atom_site_refinement_flags_adp
_atom_site_refinement_flags_occupancy
_atom_site_disorder_assembly
_atom_site_disorder_group
C1 C 0.8933(4) 0.7841(2) 0.98752(18) 0.0282(9) Uani 1 1 d . . . . .
C2 C 0.8890(4) 0.8196(2) 1.05811(19) 0.0307(9) Uani 1 1 d . . . . .
H2 H 0.817698 0.816113 1.084408 0.037 Uiso 1 1 calc R U . . .
C3 C 1.0049(4) 0.8601(2) 1.08259(19) 0.0290(9) Uani 1 1 d . . . . .
C4 C 1.0830(4) 0.8487(2) 1.02600(18) 0.0273(9) Uani 1 1 d . . . . .
C5 C 1.2118(4) 0.8733(2) 1.02162(18) 0.0272(9) Uani 1 1 d . . . . .
C6 C 1.2731(4) 0.8484(2) 0.96116(18) 0.0261(9) Uani 1 1 d . . . . .
C7 C 1.4037(4) 0.8593(2) 0.94360(19) 0.0303(9) Uani 1 1 d . . . . .
C8 C 1.4108(4) 0.8206(2) 0.8763(2) 0.0329(10) Uani 1 1 d . . . . .
H8 H 1.486448 0.817628 0.850812 0.039 Uiso 1 1 calc R U . . .
C9 C 1.2875(4) 0.7856(2) 0.85042(18) 0.0268(9) Uani 1 1 d . . . . .
C10 C 1.0346(4) 0.9081(2) 1.15450(18) 0.0346(10) Uani 1 1 d . . . . .
H10A H 1.039850 0.961079 1.160182 0.052 Uiso 1 1 calc R U . . .
H10B H 1.118151 0.894925 1.168697 0.052 Uiso 1 1 calc R U . . .
H10C H 0.965291 0.899927 1.182033 0.052 Uiso 1 1 calc R U . . .
C11 C 1.5179(4) 0.9017(3) 0.9894(2) 0.0394(11) Uani 1 1 d . . . . .
H11A H 1.547981 0.872794 1.015337 0.059 Uiso 1 1 calc R U . . .
H11B H 1.490859 0.950720 1.020325 0.059 Uiso 1 1 calc R U . . .
H11C H 1.588987 0.908954 0.962464 0.059 Uiso 1 1 calc R U . . .
C12 C 1.2767(4) 0.9323(2) 1.08313(18) 0.0256(8) Uani 1 1 d . . . . .
C13 C 1.3575(4) 0.9125(2) 1.12552(19) 0.0305(9) Uani 1 1 d . . . . .
C14 C 1.4115(4) 0.9693(3) 1.1832(2) 0.0362(10) Uani 1 1 d . . . . .
H14 H 1.467023 0.956297 1.212434 0.043 Uiso 1 1 calc R U . . .
C15 C 1.3872(4) 1.0437(3) 1.1995(2) 0.0387(11) Uani 1 1 d . . . . .
C16 C 1.3038(4) 1.0620(2) 1.15680(19) 0.0333(10) Uani 1 1 d . . . . .
H16 H 1.285121 1.113160 1.167690 0.040 Uiso 1 1 calc R U . . .
C17 C 1.2478(4) 1.0074(2) 1.09904(19) 0.0297(9) Uani 1 1 d . . . . .
C18 C 1.3847(5) 0.8324(3) 1.1114(2) 0.0446(11) Uani 1 1 d . . . . .
H18A H 1.311463 0.808480 1.125674 0.067 Uiso 1 1 calc R U . . .
H18B H 1.464621 0.830521 1.136275 0.067 Uiso 1 1 calc R U . . .
H18C H 1.395907 0.805659 1.063124 0.067 Uiso 1 1 calc R U . . .
C19 C 1.4472(5) 1.1045(3) 1.2625(2) 0.0538(14) Uani 1 1 d . . . . .
H19A H 1.426249 1.092540 1.301629 0.081 Uiso 1 1 calc R U . . .
H19B H 1.412049 1.152954 1.267907 0.081 Uiso 1 1 calc R U . . .
H19C H 1.542119 1.107515 1.258909 0.081 Uiso 1 1 calc R U . . .
C20 C 1.1559(4) 1.0296(2) 1.0556(2) 0.0403(11) Uani 1 1 d . . . . .
H20A H 1.066369 1.013453 1.060819 0.060 Uiso 1 1 calc R U . . .
H20B H 1.179005 1.005425 1.008492 0.060 Uiso 1 1 calc R U . . .
H20C H 1.162242 1.084319 1.069247 0.060 Uiso 1 1 calc R U . . .
C21 C 0.7927(4) 0.7395(2) 0.94010(19) 0.0293(9) Uani 1 1 d . . . . .
H21 H 0.806029 0.725189 0.893394 0.035 Uiso 1 1 calc R U . . .
C22 C 0.6806(4) 0.7175(2) 0.95962(19) 0.0314(10) Uani 1 1 d . . . . .
H22 H 0.672122 0.729628 1.006405 0.038 Uiso 1 1 calc R U . . .
C23 C 0.5696(4) 0.6762(2) 0.9146(2) 0.0297(9) Uani 1 1 d . . . . .
C24 C 0.4535(4) 0.6662(2) 0.9433(2) 0.0337(10) Uani 1 1 d . . . . .
H24 H 0.450123 0.683177 0.990809 0.040 Uiso 1 1 calc R U . . .
C25 C 0.3436(4) 0.6323(2) 0.9041(2) 0.0348(10) Uani 1 1 d . . . . .
H25 H 0.264102 0.626796 0.924012 0.042 Uiso 1 1 calc R U . . .
C26 C 0.3519(4) 0.6061(2) 0.8340(2) 0.0325(9) Uani 1 1 d . . . . .
C27 C 0.4682(4) 0.6130(2) 0.8050(2) 0.0347(10) Uani 1 1 d . . . . .
H27 H 0.473444 0.593414 0.757463 0.042 Uiso 1 1 calc R U . . .
C28 C 0.5768(4) 0.6485(2) 0.84543(19) 0.0325(9) Uani 1 1 d . . . . .
H28 H 0.656424 0.653931 0.825575 0.039 Uiso 1 1 calc R U . . .
C29 C 0.2386(4) 0.5755(2) 0.7911(2) 0.0347(10) Uani 1 1 d . . . . .
C30 C 1.2430(4) 0.7414(2) 0.78273(18) 0.0303(9) Uani 1 1 d . . . . .
H30 H 1.152137 0.728725 0.774500 0.036 Uiso 1 1 calc R U . . .
C31 C 1.3200(4) 0.7169(2) 0.73077(19) 0.0340(10) Uani 1 1 d . . . . .
H31 H 1.410970 0.729201 0.739026 0.041 Uiso 1 1 calc R U . . .
C32 C 1.2743(4) 0.6725(2) 0.66181(19) 0.0322(9) Uani 1 1 d . . . . .
C33 C 1.1433(4) 0.6588(3) 0.6434(2) 0.0402(11) Uani 1 1 d . . . . .
H33 H 1.080363 0.676845 0.676832 0.048 Uiso 1 1 calc R U . . .
C34 C 1.1019(5) 0.6195(3) 0.5775(2) 0.0416(11) Uani 1 1 d . . . . .
H34 H 1.011408 0.610071 0.565589 0.050 Uiso 1 1 calc R U . . .
C35 C 1.1936(5) 0.5940(3) 0.5290(2) 0.0430(12) Uani 1 1 d . . . . .
C36 C 1.3240(5) 0.6062(3) 0.5459(2) 0.0544(14) Uani 1 1 d . . . . .
H36 H 1.386361 0.588047 0.512118 0.065 Uiso 1 1 calc R U . . .
C37 C 1.3646(5) 0.6448(3) 0.6118(2) 0.0494(13) Uani 1 1 d . . . . .
H37 H 1.455255 0.652746 0.623381 0.059 Uiso 1 1 calc R U . . .
C38 C 1.1485(5) 0.5551(3) 0.4602(2) 0.0467(12) Uani 1 1 d . . . . .
C39 C 0.8961(5) 0.2601(2) 0.5686(2) 0.0401(11) Uani 1 1 d . . . . .
C40 C 0.7814(5) 0.2581(3) 0.5316(2) 0.0424(11) Uani 1 1 d . . . . .
H40 H 0.709520 0.288791 0.547636 0.051 Uiso 1 1 calc R U . . .
C41 C 0.7908(5) 0.2039(3) 0.4681(2) 0.0406(11) Uani 1 1 d . . . . .
C42 C 0.9152(4) 0.1735(2) 0.4663(2) 0.0375(10) Uani 1 1 d . . . . .
C43 C 0.9799(4) 0.1200(2) 0.4140(2) 0.0337(10) Uani 1 1 d . . . . .
C44 C 1.1046(4) 0.1003(2) 0.42564(19) 0.0345(10) Uani 1 1 d . . . . .
C45 C 1.1907(4) 0.0501(2) 0.3808(2) 0.0370(10) Uani 1 1 d . . . . .
C46 C 1.3034(5) 0.0558(3) 0.4179(2) 0.0404(11) Uani 1 1 d . . . . .
H46 H 1.379797 0.029649 0.401295 0.048 Uiso 1 1 calc R U . . .
C47 C 1.7111(5) 0.8945(3) 1.5165(2) 0.0395(11) Uani 1 1 d . . . . .
C48 C 0.6858(5) 0.1835(3) 0.4129(2) 0.0515(13) Uani 1 1 d . . . . .
H48A H 0.650335 0.132221 0.402867 0.077 Uiso 1 1 calc R U . . .
H48B H 0.723296 0.186397 0.372401 0.077 Uiso 1 1 calc R U . . .
H48C H 0.615763 0.218665 0.427674 0.077 Uiso 1 1 calc R U . . .
C49 C 1.1673(5) 0.0017(3) 0.3091(2) 0.0419(11) Uani 1 1 d . . . . .
H49A H 1.242380 -0.029244 0.292699 0.063 Uiso 1 1 calc R U . . .
H49B H 1.155117 0.033114 0.283035 0.063 Uiso 1 1 calc R U . . .
H49C H 1.088756 -0.031030 0.303862 0.063 Uiso 1 1 calc R U . . .
C50 C 0.9186(4) 0.0885(2) 0.34479(19) 0.0332(10) Uani 1 1 d . . . . .
C51 C 0.8295(4) 0.0269(2) 0.3249(2) 0.0363(10) Uani 1 1 d . . . . .
C52 C 0.7738(4) 0.0015(3) 0.2603(2) 0.0396(11) Uani 1 1 d . . . . .
H52 H 0.714187 -0.041104 0.245999 0.047 Uiso 1 1 calc R U . . .
C53 C 0.8018(4) 0.0358(3) 0.2160(2) 0.0399(11) Uani 1 1 d . . . . .
C54 C 0.8929(4) 0.0961(3) 0.2370(2) 0.0398(11) Uani 1 1 d . . . . .
H54 H 0.914591 0.119493 0.206665 0.048 Uiso 1 1 calc R U . . .
C55 C 0.9537(4) 0.1237(2) 0.3008(2) 0.0370(10) Uani 1 1 d . . . . .
C56 C 0.7931(6) -0.0129(3) 0.3703(2) 0.0544(14) Uani 1 1 d . . . . .
H56A H 0.749873 -0.061874 0.343638 0.082 Uiso 1 1 calc R U . . .
H56B H 0.733734 0.017445 0.403954 0.082 Uiso 1 1 calc R U . . .
H56C H 0.872060 -0.020145 0.392960 0.082 Uiso 1 1 calc R U . . .
C57 C 0.7421(5) 0.0077(3) 0.1462(2) 0.0556(14) Uani 1 1 d . . . . .
H57A H 0.714348 0.050434 0.136035 0.083 Uiso 1 1 calc R U . . .
H57B H 0.666252 -0.026254 0.142906 0.083 Uiso 1 1 calc R U . . .
H57C H 0.806512 -0.019363 0.113941 0.083 Uiso 1 1 calc R U . . .
C58 C 1.0547(5) 0.1859(3) 0.3199(3) 0.0530(13) Uani 1 1 d . . . . .
H58A H 1.031183 0.226284 0.361671 0.079 Uiso 1 1 calc R U . . .
H58B H 1.060711 0.205200 0.284048 0.079 Uiso 1 1 calc R U . . .
H58C H 1.139103 0.167360 0.326829 0.079 Uiso 1 1 calc R U . . .
C59 C 0.9344(5) 0.3076(2) 0.6371(2) 0.0422(11) Uani 1 1 d . . . . .
H59 H 1.015141 0.299897 0.655223 0.051 Uiso 1 1 calc R U . . .
C60 C 0.8604(5) 0.3622(2) 0.6764(2) 0.0423(11) Uani 1 1 d . . . . .
H60 H 0.778031 0.367290 0.658147 0.051 Uiso 1 1 calc R U . . .
C61 C 0.8960(4) 0.4139(2) 0.7444(2) 0.0360(10) Uani 1 1 d . . . . .
C62 C 0.8254(4) 0.4779(2) 0.7720(2) 0.0398(11) Uani 1 1 d . . . . .
H62 H 0.754522 0.485637 0.746809 0.048 Uiso 1 1 calc R U . . .
C63 C 0.8570(4) 0.5302(2) 0.8356(2) 0.0415(11) Uani 1 1 d . . . . .
H63 H 0.808649 0.574113 0.853785 0.050 Uiso 1 1 calc R U . . .
C64 C 0.9582(4) 0.5190(2) 0.8727(2) 0.0366(10) Uani 1 1 d . . . . .
C65 C 1.0312(5) 0.4552(2) 0.8465(2) 0.0384(10) Uani 1 1 d . . . . .
H65 H 1.101092 0.447476 0.872386 0.046 Uiso 1 1 calc R U . . .
C66 C 1.0005(5) 0.4039(2) 0.7830(2) 0.0409(11) Uani 1 1 d . . . . .
H66 H 1.050550 0.360802 0.764560 0.049 Uiso 1 1 calc R U . . .
C67 C 0.9848(4) 0.5744(3) 0.9394(2) 0.0406(11) Uani 1 1 d . . . . .
C68 C 1.6243(5) 0.8702(3) 1.4585(2) 0.0429(11) Uani 1 1 d . . . . .
H68 H 1.656977 0.838022 1.416947 0.052 Uiso 1 1 calc R U . . .
C69 C 1.5008(5) 0.8894(3) 1.4586(2) 0.0452(12) Uani 1 1 d . . . . .
H69 H 1.468493 0.922655 1.499807 0.054 Uiso 1 1 calc R U . . .
C70 C 1.4114(4) 0.8625(3) 1.3992(2) 0.0422(11) Uani 1 1 d . . . . .
C71 C 1.2823(4) 0.8775(3) 1.4063(2) 0.0416(11) Uani 1 1 d . . . . .
H71 H 1.252562 0.906602 1.449599 0.050 Uiso 1 1 calc R U . . .
C72 C 1.1942(5) 0.8517(3) 1.3523(2) 0.0435(11) Uani 1 1 d . . . . .
H72 H 1.104838 0.862952 1.357965 0.052 Uiso 1 1 calc R U . . .
C73 C 1.2386(5) 0.8091(3) 1.2898(2) 0.0421(11) Uani 1 1 d . . . . .
C74 C 1.3689(5) 0.7931(3) 1.2810(2) 0.0550(14) Uani 1 1 d . . . . .
H74 H 1.397846 0.763196 1.237759 0.066 Uiso 1 1 calc R U . . .
C75 C 1.4558(5) 0.8203(3) 1.3346(2) 0.0542(14) Uani 1 1 d . . . . .
H75 H 1.545711 0.810830 1.328509 0.065 Uiso 1 1 calc R U . . .
C76 C 1.1494(5) 0.7798(3) 1.2322(2) 0.0413(11) Uani 1 1 d . . . . .
N1 N 1.0115(3) 0.80129(17) 0.96909(15) 0.0265(7) Uani 1 1 d . . . . .
N2 N 1.2049(3) 0.80156(18) 0.90198(14) 0.0275(7) Uani 1 1 d . . . . .
N3 N 0.1505(4) 0.5531(2) 0.75564(19) 0.0429(9) Uani 1 1 d . . . . .
N4 N 1.1085(4) 0.5256(2) 0.40687(19) 0.0545(11) Uani 1 1 d . . . . .
N5 N 0.9761(4) 0.20814(19) 0.52925(16) 0.0366(8) Uani 1 1 d . . . . .
N6 N 1.1666(4) 0.1325(2) 0.48776(16) 0.0372(9) Uani 1 1 d . . . . .
N7 N 1.0024(4) 0.6196(2) 0.99173(19) 0.0495(10) Uani 1 1 d . . . . .
N8 N 1.0837(4) 0.7573(2) 1.1855(2) 0.0493(10) Uani 1 1 d . . . . .
O1 O -0.1529(4) 0.6443(3) 0.7306(2) 0.0895(15) Uani 1 1 d . . . . .
O2 O -0.2124(5) 0.6463(3) 0.6294(2) 0.1007(17) Uani 1 1 d . . . . .
O3 O -0.3305(4) 0.7115(3) 0.7234(2) 0.0803(13) Uani 1 1 d . . . . .
O4 O -0.3451(4) 0.5820(3) 0.6767(2) 0.0924(15) Uani 1 1 d . . . . .
O5 O 0.7248(5) 0.7959(2) 1.1784(2) 0.1001(18) Uani 1 1 d . . . . .
O6 O 0.768(2) 0.6749(9) 1.1128(11) 0.090(7) Uani 0.59(3) 1 d . . P A 1
O7 O 0.715(3) 0.7056(11) 1.2216(8) 0.143(7) Uani 0.59(3) 1 d . . P A 1
O8 O 0.5567(10) 0.7038(7) 1.1422(15) 0.111(7) Uani 0.59(3) 1 d . . P A 1
O6B O 0.783(3) 0.6710(17) 1.1340(19) 0.100(10) Uani 0.41(3) 1 d . . P A 2
O7B O 0.637(2) 0.7087(9) 1.2154(9) 0.073(7) Uani 0.41(3) 1 d . . P A 2
O8B O 0.592(3) 0.7028(12) 1.1086(12) 0.087(7) Uani 0.41(3) 1 d . . P A 2
F1 F 1.0522(2) 0.69569(12) 0.86936(11) 0.0368(6) Uani 1 1 d . . . . .
F2 F 0.9878(2) 0.80071(14) 0.85787(11) 0.0389(6) Uani 1 1 d . . . . .
F3 F 1.1923(3) 0.25518(16) 0.57530(15) 0.0680(9) Uani 1 1 d . . . . .
F4 F 1.0988(3) 0.16268(19) 0.59999(13) 0.0625(8) Uani 1 1 d . . . . .
Cl1 Cl -0.26303(12) 0.64575(9) 0.68898(7) 0.0559(4) Uani 1 1 d . . . . .
Cl2 Cl 0.68697(13) 0.72106(8) 1.16297(7) 0.0529(3) Uani 1 1 d . . . . .
Ag1 Ag -0.02085(4) 0.53483(2) 0.69225(2) 0.05425(14) Uani 1 1 d . . . . .
Ag2 Ag 0.97872(3) 0.71143(2) 1.08826(2) 0.04557(13) Uani 1 1 d . . . . .
B1 B 1.0612(5) 0.7732(3) 0.8966(2) 0.0302(11) Uani 1 1 d . . . . .
B2 B 1.1108(5) 0.1914(3) 0.5505(2) 0.0412(13) Uani 1 1 d . . . . .
C77 C 0.3873(5) 0.5602(3) 0.0723(3) 0.0587(14) Uani 1 1 d . . . . .
H77 H 0.456434 0.584262 0.053888 0.070 Uiso 1 1 calc R U . . .
Cl3 Cl 0.26948(15) 0.62534(9) 0.10855(9) 0.0772(5) Uani 1 1 d . . . . .
Cl4 Cl 0.45830(16) 0.53263(10) 0.13239(10) 0.0810(5) Uani 1 1 d . . . . .
Cl5 Cl 0.31569(17) 0.48143(11) 0.00650(9) 0.0951(6) Uani 1 1 d . . . . .
C78 C 0.3559(7) 0.4160(7) 0.6284(5) 0.072(3) Uani 0.733(6) 1 d . . P B 3
H78 H 0.337807 0.469212 0.656752 0.087 Uiso 0.733(6) 1 calc R U P B 3
Cl6 Cl 0.5006(17) 0.4241(9) 0.6129(6) 0.521(7) Uani 0.733(6) 1 d . . P B 3
Cl7 Cl 0.2886(18) 0.4077(9) 0.5409(6) 0.521(7) Uani 0.733(6) 1 d . . P B 3
Cl8 Cl 0.4046(17) 0.3782(9) 0.6959(6) 0.521(7) Uani 0.733(6) 1 d . . P B 3
C78B C 0.357(2) 0.3732(14) 0.5807(8) 0.072(3) Uani 0.267(6) 1 d D . P B 4
H78B H 0.308064 0.333079 0.590759 0.087 Uiso 0.267(6) 1 calc R U P B 4
Cl6B Cl 0.3864(12) 0.3109(7) 0.4971(8) 0.187(5) Uani 0.267(6) 1 d D . P B 4
Cl7B Cl 0.4627(14) 0.3895(7) 0.6438(9) 0.187(5) Uani 0.267(6) 1 d . . P B 4
Cl8B Cl 0.2186(13) 0.4299(7) 0.5940(9) 0.187(5) Uani 0.267(6) 1 d . . P B 4

loop_
_atom_site_aniso_label
_atom_site_aniso_U_11
_atom_site_aniso_U_22
_atom_site_aniso_U_33
_atom_site_aniso_U_23
_atom_site_aniso_U_13
_atom_site_aniso_U_12
C1 0.024(2) 0.029(2) 0.0277(19) 0.0067(16) -0.0005(16) 0.0010(18)
C2 0.025(2) 0.034(2) 0.030(2) 0.0075(17) 0.0048(16) 0.0049(19)
C3 0.026(2) 0.027(2) 0.0270(19) 0.0020(16) 0.0006(16) 0.0061(18)
C4 0.027(2) 0.026(2) 0.0218(18) 0.0019(15) -0.0016(15) -0.0004(18)
C5 0.025(2) 0.026(2) 0.0262(19) 0.0056(16) -0.0038(15) 0.0027(18)
C6 0.020(2) 0.027(2) 0.0256(19) 0.0046(16) -0.0003(15) -0.0012(17)
C7 0.028(2) 0.026(2) 0.033(2) 0.0067(17) -0.0001(17) -0.0004(18)
C8 0.028(2) 0.035(2) 0.033(2) 0.0098(18) 0.0025(17) -0.0022(19)
C9 0.031(2) 0.027(2) 0.0228(18) 0.0091(15) 0.0027(16) 0.0034(18)
C10 0.033(2) 0.038(2) 0.0217(19) -0.0005(17) 0.0029(16) 0.0001(19)
C11 0.026(2) 0.046(3) 0.038(2) 0.009(2) -0.0013(18) -0.007(2)
C12 0.018(2) 0.031(2) 0.0234(18) 0.0060(16) 0.0013(14) -0.0005(17)
C13 0.023(2) 0.035(2) 0.031(2) 0.0096(17) -0.0023(16) 0.0002(18)
C14 0.025(2) 0.050(3) 0.028(2) 0.0093(19) -0.0061(16) 0.001(2)
C15 0.031(3) 0.042(3) 0.030(2) -0.0004(19) 0.0020(18) -0.009(2)
C16 0.035(3) 0.029(2) 0.027(2) 0.0007(16) 0.0018(17) -0.0015(19)
C17 0.022(2) 0.035(2) 0.0282(19) 0.0082(17) -0.0003(15) 0.0017(18)
C18 0.049(3) 0.046(3) 0.037(2) 0.013(2) -0.002(2) 0.015(2)
C19 0.060(3) 0.052(3) 0.032(2) -0.001(2) -0.010(2) -0.013(3)
C20 0.041(3) 0.035(2) 0.040(2) 0.0087(19) -0.0068(19) 0.007(2)
C21 0.025(2) 0.028(2) 0.030(2) 0.0056(16) 0.0001(16) -0.0019(18)
C22 0.029(2) 0.033(2) 0.027(2) 0.0060(17) -0.0012(16) 0.0010(19)
C23 0.024(2) 0.030(2) 0.034(2) 0.0108(17) -0.0013(16) 0.0045(18)
C24 0.031(2) 0.037(2) 0.028(2) 0.0072(18) -0.0006(17) 0.0037(19)
C25 0.026(2) 0.041(2) 0.035(2) 0.0120(19) 0.0023(17) -0.003(2)
C26 0.024(2) 0.031(2) 0.040(2) 0.0119(18) -0.0061(17) -0.0019(18)
C27 0.028(2) 0.041(2) 0.031(2) 0.0084(18) -0.0035(17) 0.005(2)
C28 0.025(2) 0.037(2) 0.032(2) 0.0107(18) 0.0020(17) 0.0011(19)
C29 0.026(2) 0.033(2) 0.041(2) 0.0098(19) -0.0036(19) -0.0007(19)
C30 0.029(2) 0.034(2) 0.0252(19) 0.0084(17) -0.0006(16) -0.0012(18)
C31 0.036(2) 0.035(2) 0.029(2) 0.0099(17) 0.0004(17) 0.0046(19)
C32 0.032(2) 0.034(2) 0.027(2) 0.0079(17) 0.0038(17) 0.0020(19)
C33 0.037(3) 0.052(3) 0.027(2) 0.0107(19) 0.0060(18) -0.001(2)
C34 0.038(3) 0.049(3) 0.033(2) 0.012(2) -0.0029(19) -0.005(2)
C35 0.051(3) 0.046(3) 0.026(2) 0.0072(19) -0.0029(19) -0.004(2)
C36 0.041(3) 0.076(4) 0.031(2) 0.002(2) 0.010(2) 0.009(3)
C37 0.033(3) 0.071(3) 0.032(2) 0.006(2) 0.0039(19) 0.004(2)
C38 0.052(3) 0.051(3) 0.031(2) 0.010(2) 0.000(2) -0.005(2)
C39 0.049(3) 0.035(2) 0.031(2) 0.0061(18) 0.0056(19) 0.007(2)
C40 0.050(3) 0.038(2) 0.037(2) 0.010(2) 0.004(2) 0.013(2)
C41 0.049(3) 0.038(2) 0.031(2) 0.0090(19) -0.0005(19) 0.007(2)
C42 0.042(3) 0.035(2) 0.031(2) 0.0073(18) -0.0014(18) 0.005(2)
C43 0.036(3) 0.034(2) 0.028(2) 0.0084(17) 0.0005(17) 0.002(2)
C44 0.041(3) 0.032(2) 0.026(2) 0.0060(17) -0.0025(17) 0.004(2)
C45 0.043(3) 0.036(2) 0.028(2) 0.0067(18) 0.0022(18) 0.007(2)
C46 0.041(3) 0.043(3) 0.031(2) 0.0077(19) -0.0001(19) 0.009(2)
C47 0.040(3) 0.041(3) 0.034(2) 0.0094(19) -0.0021(19) 0.005(2)
C48 0.050(3) 0.055(3) 0.044(3) 0.012(2) -0.007(2) 0.019(2)
C49 0.048(3) 0.042(3) 0.028(2) 0.0033(19) 0.0002(19) 0.012(2)
C50 0.037(3) 0.033(2) 0.0254(19) 0.0059(17) 0.0005(17) 0.007(2)
C51 0.040(3) 0.036(2) 0.028(2) 0.0054(18) 0.0035(18) 0.008(2)
C52 0.032(3) 0.040(2) 0.037(2) 0.004(2) -0.0005(18) 0.006(2)
C53 0.040(3) 0.047(3) 0.026(2) 0.0047(19) -0.0002(18) 0.016(2)
C54 0.043(3) 0.048(3) 0.032(2) 0.017(2) 0.0071(19) 0.012(2)
C55 0.044(3) 0.030(2) 0.036(2) 0.0103(18) 0.0023(19) 0.010(2)
C56 0.064(4) 0.051(3) 0.050(3) 0.022(2) 0.002(2) -0.009(3)
C57 0.053(3) 0.074(4) 0.032(2) 0.010(2) -0.007(2) 0.021(3)
C58 0.066(4) 0.041(3) 0.053(3) 0.019(2) 0.001(3) 0.000(3)
C59 0.047(3) 0.040(3) 0.031(2) 0.0034(19) 0.0014(19) 0.004(2)
C60 0.051(3) 0.037(2) 0.031(2) 0.0057(19) 0.003(2) 0.003(2)
C61 0.034(3) 0.033(2) 0.037(2) 0.0080(18) 0.0073(19) 0.001(2)
C62 0.033(3) 0.040(2) 0.041(2) 0.009(2) 0.0062(19) 0.005(2)
C63 0.040(3) 0.033(2) 0.044(3) 0.005(2) 0.012(2) 0.010(2)
C64 0.039(3) 0.033(2) 0.031(2) 0.0041(18) 0.0057(18) 0.002(2)
C65 0.042(3) 0.037(2) 0.033(2) 0.0101(19) 0.0035(19) 0.005(2)
C66 0.050(3) 0.033(2) 0.038(2) 0.0117(19) 0.015(2) 0.012(2)
C67 0.040(3) 0.036(2) 0.042(3) 0.010(2) 0.006(2) 0.007(2)
C68 0.043(3) 0.049(3) 0.029(2) 0.0061(19) -0.0016(19) 0.000(2)
C69 0.041(3) 0.057(3) 0.033(2) 0.011(2) -0.0008(19) 0.010(2)
C70 0.037(3) 0.055(3) 0.031(2) 0.012(2) 0.0007(18) 0.004(2)
C71 0.039(3) 0.053(3) 0.032(2) 0.015(2) 0.0045(19) 0.006(2)
C72 0.041(3) 0.047(3) 0.043(3) 0.017(2) -0.002(2) 0.004(2)
C73 0.040(3) 0.047(3) 0.040(2) 0.018(2) -0.008(2) -0.002(2)
C74 0.050(3) 0.073(4) 0.031(2) 0.008(2) -0.002(2) 0.009(3)
C75 0.036(3) 0.083(4) 0.033(2) 0.011(2) -0.002(2) 0.004(3)
C76 0.036(3) 0.042(3) 0.045(3) 0.016(2) 0.001(2) 0.003(2)
N1 0.0249(19) 0.0264(17) 0.0214(15) 0.0018(13) -0.0014(13) 0.0004(14)
N2 0.0276(19) 0.0296(17) 0.0191(15) 0.0028(13) -0.0005(13) -0.0002(15)
N3 0.030(2) 0.045(2) 0.049(2) 0.0143(19) -0.0018(18) -0.0032(19)
N4 0.061(3) 0.062(3) 0.031(2) 0.0083(19) -0.0067(19) -0.003(2)
N5 0.042(2) 0.0324(19) 0.0262(17) 0.0005(14) 0.0014(15) 0.0074(17)
N6 0.040(2) 0.040(2) 0.0256(17) 0.0059(15) -0.0024(15) 0.0033(17)
N7 0.050(3) 0.049(2) 0.036(2) 0.0003(18) -0.0020(18) 0.009(2)
N8 0.050(3) 0.052(3) 0.040(2) 0.0122(19) -0.0118(19) 0.003(2)
O1 0.062(3) 0.095(3) 0.086(3) 0.006(3) -0.025(2) 0.026(2)
O2 0.115(4) 0.115(4) 0.093(3) 0.061(3) 0.043(3) 0.010(3)
O3 0.053(2) 0.090(3) 0.110(3) 0.048(3) 0.026(2) 0.030(2)
O4 0.061(3) 0.096(3) 0.106(4) 0.026(3) 0.019(2) -0.024(3)
O5 0.120(4) 0.060(3) 0.097(3) 0.005(2) 0.044(3) -0.019(3)
O6 0.074(9) 0.062(8) 0.093(10) -0.015(8) 0.038(6) -0.015(7)
O7 0.19(2) 0.170(13) 0.092(8) 0.072(8) -0.008(11) 0.050(14)
O8 0.023(5) 0.073(6) 0.23(2) 0.048(9) 0.033(7) 0.015(4)
O6B 0.056(10) 0.098(14) 0.18(3) 0.082(17) 0.059(14) 0.047(10)
O7B 0.093(14) 0.080(9) 0.058(9) 0.038(6) 0.042(9) -0.007(9)
O8B 0.049(13) 0.116(11) 0.105(13) 0.055(10) -0.032(8) 0.000(9)
F1 0.0335(14) 0.0308(12) 0.0327(12) -0.0027(10) 0.0068(10) -0.0019(11)
F2 0.0311(13) 0.0565(16) 0.0295(12) 0.0166(11) -0.0005(10) 0.0053(12)
F3 0.0570(19) 0.0519(18) 0.0638(19) -0.0121(15) -0.0081(15) 0.0020(15)
F4 0.0619(19) 0.097(2) 0.0364(15) 0.0311(15) 0.0093(13) 0.0298(17)
Cl1 0.0344(7) 0.0807(10) 0.0641(8) 0.0394(7) 0.0104(6) 0.0095(7)
Cl2 0.0456(8) 0.0582(8) 0.0583(8) 0.0247(6) 0.0190(6) 0.0083(6)
Ag1 0.0446(3) 0.0639(3) 0.0445(2) 0.01168(18) -0.01821(17) -0.0065(2)
Ag2 0.0412(2) 0.0508(2) 0.03216(18) 0.00221(15) -0.00066(14) 0.00118(17)
B1 0.030(3) 0.034(3) 0.022(2) 0.0042(18) -0.0004(18) 0.002(2)
B2 0.046(3) 0.043(3) 0.024(2) 0.001(2) 0.000(2) 0.010(3)
C77 0.046(3) 0.052(3) 0.078(4) 0.024(3) 0.018(3) 0.011(3)
Cl3 0.0521(9) 0.0586(9) 0.1133(13) 0.0225(9) 0.0123(8) 0.0194(7)
Cl4 0.0693(11) 0.0777(11) 0.1127(13) 0.0535(10) 0.0132(9) 0.0168(9)
Cl5 0.0688(11) 0.0916(12) 0.0887(12) -0.0057(9) 0.0251(9) -0.0083(9)
C78 0.029(4) 0.130(9) 0.086(6) 0.073(6) 0.019(4) 0.001(5)
Cl6 0.729(18) 0.577(13) 0.291(7) 0.237(8) -0.030(8) -0.275(12)
Cl7 0.729(18) 0.577(13) 0.291(7) 0.237(8) -0.030(8) -0.275(12)
Cl8 0.729(18) 0.577(13) 0.291(7) 0.237(8) -0.030(8) -0.275(12)
C78B 0.029(4) 0.130(9) 0.086(6) 0.073(6) 0.019(4) 0.001(5)
Cl6B 0.165(7) 0.136(6) 0.296(11) 0.112(6) 0.140(7) 0.054(4)
Cl7B 0.165(7) 0.136(6) 0.296(11) 0.112(6) 0.140(7) 0.054(4)
Cl8B 0.165(7) 0.136(6) 0.296(11) 0.112(6) 0.140(7) 0.054(4)

loop_
_atom_type_symbol
_atom_type_description
_atom_type_scat_dispersion_real
_atom_type_scat_dispersion_imag
_atom_type_scat_source
C C 0.0033 0.0016 'International Tables Vol C Tables 4.2.6.8 and 6.1.1.4'
H H 0.0000 0.0000 'International Tables Vol C Tables 4.2.6.8 and 6.1.1.4'
N N 0.0061 0.0033 'International Tables Vol C Tables 4.2.6.8 and 6.1.1.4'
O O 0.0106 0.0060 'International Tables Vol C Tables 4.2.6.8 and 6.1.1.4'
F F 0.0171 0.0103 'International Tables Vol C Tables 4.2.6.8 and 6.1.1.4'
Cl Cl 0.1484 0.1585 'International Tables Vol C Tables 4.2.6.8 and 6.1.1.4'
Ag Ag -0.8971 1.1015 'International Tables Vol C Tables 4.2.6.8 and 6.1.1.4'
B B 0.0013 0.0007 'International Tables Vol C Tables 4.2.6.8 and 6.1.1.4'

loop_
_geom_angle_atom_site_label_1
_geom_angle_atom_site_label_2
_geom_angle_atom_site_label_3
_geom_angle
_geom_angle_site_symmetry_1
_geom_angle_site_symmetry_3
N1 C1 C2 108.0(3) . .
N1 C1 C21 123.1(3) . .
C2 C1 C21 128.9(4) . .
C3 C2 C1 108.8(3) . .
C3 C2 Ag2 88.6(3) . .
C1 C2 Ag2 98.0(3) . .
C3 C2 H2 125.6 . .
C1 C2 H2 125.6 . .
Ag2 C2 H2 84.4 . .
C2 C3 C4 106.4(3) . .
C2 C3 C10 124.6(4) . .
C4 C3 C10 128.9(4) . .
N1 C4 C5 121.1(3) . .
N1 C4 C3 107.7(3) . .
C5 C4 C3 131.1(3) . .
C6 C5 C4 120.8(3) . .
C6 C5 C12 120.9(3) . .
C4 C5 C12 118.1(3) . .
C5 C6 N2 120.4(3) . .
C5 C6 C7 132.4(3) . .
N2 C6 C7 107.2(3) . .
C8 C7 C6 107.2(3) . .
C8 C7 C11 124.4(4) . .
C6 C7 C11 128.3(3) . .
C7 C8 C9 108.8(4) . .
C7 C8 H8 125.6 . .
C9 C8 H8 125.6 . .
N2 C9 C8 108.6(3) . .
N2 C9 C30 120.9(4) . .
C8 C9 C30 130.5(3) . .
C3 C10 H10A 109.5 . .
C3 C10 H10B 109.5 . .
H10A C10 H10B 109.5 . .
C3 C10 H10C 109.5 . .
H10A C10 H10C 109.5 . .
H10B C10 H10C 109.5 . .
C7 C11 H11A 109.5 . .
C7 C11 H11B 109.5 . .
H11A C11 H11B 109.5 . .
C7 C11 H11C 109.5 . .
H11A C11 H11C 109.5 . .
H11B C11 H11C 109.5 . .
C13 C12 C17 120.8(3) . .
C13 C12 C5 120.7(4) . .
C17 C12 C5 118.4(4) . .
C12 C13 C14 118.4(4) . .
C12 C13 C18 121.8(4) . .
C14 C13 C18 119.8(4) . .
C15 C14 C13 122.2(4) . .
C15 C14 H14 118.9 . .
C13 C14 H14 118.9 . .
C14 C15 C16 118.3(4) . .
C14 C15 C19 121.3(4) . .
C16 C15 C19 120.4(4) . .
C17 C16 C15 121.4(4) . .
C17 C16 H16 119.3 . .
C15 C16 H16 119.3 . .
C16 C17 C12 118.9(4) . .
C16 C17 C20 119.5(4) . .
C12 C17 C20 121.6(3) . .
C13 C18 H18A 109.5 . .
C13 C18 H18B 109.5 . .
H18A C18 H18B 109.5 . .
C13 C18 H18C 109.5 . .
H18A C18 H18C 109.5 . .
H18B C18 H18C 109.5 . .
C15 C19 H19A 109.5 . .
C15 C19 H19B 109.5 . .
H19A C19 H19B 109.5 . .
C15 C19 H19C 109.5 . .
H19A C19 H19C 109.5 . .
H19B C19 H19C 109.5 . .
C17 C20 H20A 109.5 . .
C17 C20 H20B 109.5 . .
H20A C20 H20B 109.5 . .
C17 C20 H20C 109.5 . .
H20A C20 H20C 109.5 . .
H20B C20 H20C 109.5 . .
C22 C21 C1 122.1(4) . .
C22 C21 H21 118.9 . .
C1 C21 H21 118.9 . .
C21 C22 C23 125.4(4) . .
C21 C22 H22 117.3 . .
C23 C22 H22 117.3 . .
C28 C23 C24 119.5(4) . .
C28 C23 C22 122.1(4) . .
C24 C23 C22 118.4(4) . .
C25 C24 C23 121.3(4) . .
C25 C24 H24 119.3 . .
C23 C24 H24 119.3 . .
C24 C25 C26 118.3(4) . .
C24 C25 H25 120.8 . .
C26 C25 H25 120.8 . .
C27 C26 C25 120.8(4) . .
C27 C26 C29 118.4(4) . .
C25 C26 C29 120.7(4) . .
C26 C27 C28 119.8(4) . .
C26 C27 H27 120.1 . .
C28 C27 H27 120.1 . .
C23 C28 C27 120.1(4) . .
C23 C28 H28 119.9 . .
C27 C28 H28 119.9 . .
N3 C29 C26 177.1(5) . .
C31 C30 C9 124.4(4) . .
C31 C30 H30 117.8 . .
C9 C30 H30 117.8 . .
C30 C31 C32 124.3(4) . .
C30 C31 H31 117.8 . .
C32 C31 H31 117.8 . .
C33 C32 C37 118.1(4) . .
C33 C32 C31 122.2(4) . .
C37 C32 C31 119.6(4) . .
C34 C33 C32 121.4(4) . .
C34 C33 H33 119.3 . .
C32 C33 H33 119.3 . .
C33 C34 C35 119.0(4) . .
C33 C34 H34 120.5 . .
C35 C34 H34 120.5 . .
C36 C35 C34 120.8(4) . .
C36 C35 C38 121.0(4) . .
C34 C35 C38 118.3(4) . .
C35 C36 C37 119.8(4) . .
C35 C36 H36 120.1 . .
C37 C36 H36 120.1 . .
C36 C37 C32 120.8(4) . .
C36 C37 H37 119.6 . .
C32 C37 H37 119.6 . .
N4 C38 C35 177.3(6) . .
N5 C39 C40 109.2(4) . .
N5 C39 C59 121.2(4) . .
C40 C39 C59 129.6(4) . .
C41 C40 C39 108.1(4) . .
C41 C40 H40 126.0 . .
C39 C40 H40 126.0 . .
C40 C41 C42 106.6(4) . .
C40 C41 C48 124.6(4) . .
C42 C41 C48 128.8(4) . .
N5 C42 C43 120.1(4) . .
N5 C42 C41 108.2(4) . .
C43 C42 C41 131.7(4) . .
C44 C43 C42 120.2(4) . .
C44 C43 C50 120.1(4) . .
C42 C43 C50 119.6(4) . .
N6 C44 C43 121.1(4) . .
N6 C44 C45 108.3(4) . .
C43 C44 C45 130.5(4) . .
C46 C45 C44 105.7(4) . .
C46 C45 C49 125.8(4) . .
C44 C45 C49 128.5(4) . .
C45 C46 C47 109.6(4) . 2_867
C45 C46 H46 125.2 . .
C47 C46 H46 125.2 2_867 .
N6 C47 C46 108.1(4) 2_867 2_867
N6 C47 C68 120.4(4) 2_867 .
C46 C47 C68 131.6(4) 2_867 .
C41 C48 H48A 109.5 . .
C41 C48 H48B 109.5 . .
H48A C48 H48B 109.5 . .
C41 C48 H48C 109.5 . .
H48A C48 H48C 109.5 . .
H48B C48 H48C 109.5 . .
C45 C49 H49A 109.5 . .
C45 C49 H49B 109.5 . .
H49A C49 H49B 109.5 . .
C45 C49 H49C 109.5 . .
H49A C49 H49C 109.5 . .
H49B C49 H49C 109.5 . .
C51 C50 C55 121.4(4) . .
C51 C50 C43 121.1(4) . .
C55 C50 C43 117.5(4) . .
C52 C51 C50 118.2(4) . .
C52 C51 C56 119.4(4) . .
C50 C51 C56 122.4(4) . .
C53 C52 C51 122.5(4) . .
C53 C52 H52 118.7 . .
C51 C52 H52 118.7 . .
C52 C53 C54 117.8(4) . .
C52 C53 C57 122.2(4) . .
C54 C53 C57 119.9(4) . .
C53 C54 C55 122.6(4) . .
C53 C54 H54 118.7 . .
C55 C54 H54 118.7 . .
C54 C55 C50 117.5(4) . .
C54 C55 C58 120.8(4) . .
C50 C55 C58 121.7(4) . .
C51 C56 H56A 109.5 . .
C51 C56 H56B 109.5 . .
H56A C56 H56B 109.5 . .
C51 C56 H56C 109.5 . .
H56A C56 H56C 109.5 . .
H56B C56 H56C 109.5 . .
C53 C57 H57A 109.5 . .
C53 C57 H57B 109.5 . .
H57A C57 H57B 109.5 . .
C53 C57 H57C 109.5 . .
H57A C57 H57C 109.5 . .
H57B C57 H57C 109.5 . .
C55 C58 H58A 109.5 . .
C55 C58 H58B 109.5 . .
H58A C58 H58B 109.5 . .
C55 C58 H58C 109.5 . .
H58A C58 H58C 109.5 . .
H58B C58 H58C 109.5 . .
C60 C59 C39 122.7(5) . .
C60 C59 H59 118.6 . .
C39 C59 H59 118.6 . .
C59 C60 C61 125.4(5) . .
C59 C60 H60 117.3 . .
C61 C60 H60 117.3 . .
C62 C61 C66 118.4(4) . .
C62 C61 C60 118.0(4) . .
C66 C61 C60 123.6(4) . .
C63 C62 C61 120.7(4) . .
C63 C62 H62 119.6 . .
C61 C62 H62 119.6 . .
C64 C63 C62 120.0(4) . .
C64 C63 H63 120.0 . .
C62 C63 H63 120.0 . .
C63 C64 C65 120.7(4) . .
C63 C64 C67 117.8(4) . .
C65 C64 C67 121.5(4) . .
C66 C65 C64 118.9(4) . .
C66 C65 H65 120.5 . .
C64 C65 H65 120.5 . .
C65 C66 C61 121.2(4) . .
C65 C66 H66 119.4 . .
C61 C66 H66 119.4 . .
N7 C67 C64 177.6(5) . .
C69 C68 C47 124.8(4) . .
C69 C68 H68 117.6 . .
C47 C68 H68 117.6 . .
C68 C69 C70 124.4(4) . .
C68 C69 H69 117.8 . .
C70 C69 H69 117.8 . .
C71 C70 C75 119.0(4) . .
C71 C70 C69 119.7(4) . .
C75 C70 C69 121.3(4) . .
C70 C71 C72 121.8(4) . .
C70 C71 H71 119.1 . .
C72 C71 H71 119.1 . .
C71 C72 C73 118.5(4) . .
C71 C72 H72 120.8 . .
C73 C72 H72 120.8 . .
C72 C73 C74 121.0(4) . .
C72 C73 C76 120.3(4) . .
C74 C73 C76 118.7(4) . .
C75 C74 C73 120.0(5) . .
C75 C74 H74 120.0 . .
C73 C74 H74 120.0 . .
C74 C75 C70 119.7(5) . .
C74 C75 H75 120.1 . .
C70 C75 H75 120.1 . .
N8 C76 C73 177.0(5) . .
C1 N1 C4 109.0(3) . .
C1 N1 B1 126.2(3) . .
C4 N1 B1 124.8(3) . .
C9 N2 C6 108.2(3) . .
C9 N2 B1 126.1(3) . .
C6 N2 B1 125.7(3) . .
C29 N3 Ag1 168.0(4) . .
C38 N4 Ag1 175.7(4) . 2_666
C39 N5 C42 107.9(4) . .
C39 N5 B2 126.0(4) . .
C42 N5 B2 126.1(3) . .
C47 N6 C44 108.3(3) 2_867 .
C47 N6 B2 125.8(4) 2_867 .
C44 N6 B2 125.8(4) . .
C67 N7 Ag2 163.9(4) . .
C76 N8 Ag2 172.9(4) . .
Cl1 O1 Ag1 118.3(2) . .
Cl2 O6 Ag2 125.6(9) . .
Cl2 O6B Ag2 120.6(19) . .
O4 Cl1 O2 111.2(3) . .
O4 Cl1 O3 109.9(3) . .
O2 Cl1 O3 111.7(3) . .
O4 Cl1 O1 109.2(3) . .
O2 Cl1 O1 106.2(3) . .
O3 Cl1 O1 108.4(3) . .
O7B Cl2 O5 113.0(7) . .
O8 Cl2 O5 113.4(7) . .
O7B Cl2 O6B 110.6(16) . .
O5 Cl2 O6B 114.3(14) . .
O8 Cl2 O6 110.2(10) . .
O5 Cl2 O6 109.1(9) . .
O8 Cl2 O7 111.2(9) . .
O5 Cl2 O7 107.0(10) . .
O6 Cl2 O7 105.6(12) . .
O7B Cl2 O8B 111.4(9) . .
O5 Cl2 O8B 104.7(9) . .
O6B Cl2 O8B 102.0(16) . .
N3 Ag1 N4 145.82(16) . 2_666
N3 Ag1 O1 110.84(14) . .
N4 Ag1 O1 100.31(16) 2_666 .
N8 Ag2 N7 136.29(16) . .
N8 Ag2 O6 104.2(6) . .
N7 Ag2 O6 99.0(4) . .
N8 Ag2 O6B 93.5(9) . .
N7 Ag2 O6B 104.2(8) . .
N8 Ag2 C2 110.28(14) . .
N7 Ag2 C2 104.97(14) . .
O6 Ag2 C2 92.6(6) . .
O6B Ag2 C2 101.2(7) . .
F2 B1 F1 109.8(3) . .
F2 B1 N2 110.9(3) . .
F1 B1 N2 110.0(4) . .
F2 B1 N1 110.1(4) . .
F1 B1 N1 109.1(3) . .
N2 B1 N1 106.9(3) . .
F3 B2 F4 108.2(4) . .
F3 B2 N5 111.5(4) . .
F4 B2 N5 110.1(4) . .
F3 B2 N6 110.6(4) . .
F4 B2 N6 109.8(4) . .
N5 B2 N6 106.6(3) . .
Cl4 C77 Cl3 110.2(3) . .
Cl4 C77 Cl5 109.8(3) . .
Cl3 C77 Cl5 110.0(3) . .
Cl4 C77 H77 109.0 . .
Cl3 C77 H77 109.0 . .
Cl5 C77 H77 109.0 . .
Cl6 C78 Cl8 90.7(8) . .
Cl6 C78 Cl7 95.1(7) . .
Cl8 C78 Cl7 155.0(9) . .
Cl6 C78 H78 101.3 . .
Cl8 C78 H78 101.3 . .
Cl7 C78 H78 101.3 . .
Cl7B C78B Cl6B 122.8(16) . .
Cl7B C78B Cl8B 118.5(12) . .
Cl6B C78B Cl8B 118.1(14) . .
Cl7B C78B H78B 92.6 . .
Cl6B C78B H78B 92.6 . .
Cl8B C78B H78B 92.6 . .

loop_
_geom_bond_atom_site_label_1
_geom_bond_atom_site_label_2
_geom_bond_distance
_geom_bond_site_symmetry_2
C1 N1 1.351(5) .
C1 C2 1.411(5) .
C1 C21 1.437(5) .
C2 C3 1.373(6) .
C2 Ag2 2.605(4) .
C2 H2 0.9500 .
C3 C4 1.422(5) .
C3 C10 1.487(5) .
C4 N1 1.389(5) .
C4 C5 1.404(6) .
C5 C6 1.378(5) .
C5 C12 1.498(5) .
C6 N2 1.401(5) .
C6 C7 1.429(6) .
C7 C8 1.359(5) .
C7 C11 1.508(6) .
C8 C9 1.408(6) .
C8 H8 0.9500 .
C9 N2 1.357(5) .
C9 C30 1.433(5) .
C10 H10A 0.9800 .
C10 H10B 0.9800 .
C10 H10C 0.9800 .
C11 H11A 0.9800 .
C11 H11B 0.9800 .
C11 H11C 0.9800 .
C12 C13 1.389(6) .
C12 C17 1.400(6) .
C13 C14 1.391(5) .
C13 C18 1.495(6) .
C14 C15 1.374(6) .
C14 H14 0.9500 .
C15 C16 1.394(6) .
C15 C19 1.513(6) .
C16 C17 1.381(5) .
C16 H16 0.9500 .
C17 C20 1.500(6) .
C18 H18A 0.9800 .
C18 H18B 0.9800 .
C18 H18C 0.9800 .
C19 H19A 0.9800 .
C19 H19B 0.9800 .
C19 H19C 0.9800 .
C20 H20A 0.9800 .
C20 H20B 0.9800 .
C20 H20C 0.9800 .
C21 C22 1.339(6) .
C21 H21 0.9500 .
C22 C23 1.471(6) .
C22 H22 0.9500 .
C23 C28 1.382(5) .
C23 C24 1.392(6) .
C24 C25 1.376(6) .
C24 H24 0.9500 .
C25 C26 1.401(6) .
C25 H25 0.9500 .
C26 C27 1.382(6) .
C26 C29 1.429(6) .
C27 C28 1.383(6) .
C27 H27 0.9500 .
C28 H28 0.9500 .
C29 N3 1.130(5) .
C30 C31 1.326(6) .
C30 H30 0.9500 .
C31 C32 1.459(5) .
C31 H31 0.9500 .
C32 C33 1.380(6) .
C32 C37 1.394(6) .
C33 C34 1.377(6) .
C33 H33 0.9500 .
C34 C35 1.378(6) .
C34 H34 0.9500 .
C35 C36 1.367(7) .
C35 C38 1.438(6) .
C36 C37 1.373(6) .
C36 H36 0.9500 .
C37 H37 0.9500 .
C38 N4 1.129(5) .
C39 N5 1.356(5) .
C39 C40 1.399(7) .
C39 C59 1.444(6) .
C40 C41 1.375(6) .
C40 H40 0.9500 .
C41 C42 1.421(6) .
C41 C48 1.513(6) .
C42 N5 1.384(5) .
C42 C43 1.402(6) .
C43 C44 1.395(6) .
C43 C50 1.493(5) .
C44 N6 1.371(5) .
C44 C45 1.426(6) .
C45 C46 1.370(6) .
C45 C49 1.476(5) .
C46 C47 1.384(6) 2_867
C46 H46 0.9500 .
C47 N6 1.369(6) 2_867
C47 C68 1.432(6) .
C48 H48A 0.9800 .
C48 H48B 0.9800 .
C48 H48C 0.9800 .
C49 H49A 0.9800 .
C49 H49B 0.9800 .
C49 H49C 0.9800 .
C50 C51 1.392(6) .
C50 C55 1.405(6) .
C51 C52 1.388(6) .
C51 C56 1.499(6) .
C52 C53 1.380(7) .
C52 H52 0.9500 .
C53 C54 1.386(6) .
C53 C57 1.499(6) .
C54 C55 1.393(6) .
C54 H54 0.9500 .
C55 C58 1.478(6) .
C56 H56A 0.9800 .
C56 H56B 0.9800 .
C56 H56C 0.9800 .
C57 H57A 0.9800 .
C57 H57B 0.9800 .
C57 H57C 0.9800 .
C58 H58A 0.9800 .
C58 H58B 0.9800 .
C58 H58C 0.9800 .
C59 C60 1.344(6) .
C59 H59 0.9500 .
C60 C61 1.451(6) .
C60 H60 0.9500 .
C61 C62 1.388(6) .
C61 C66 1.408(7) .
C62 C63 1.377(6) .
C62 H62 0.9500 .
C63 C64 1.372(6) .
C63 H63 0.9500 .
C64 C65 1.398(6) .
C64 C67 1.436(6) .
C65 C66 1.368(6) .
C65 H65 0.9500 .
C66 H66 0.9500 .
C67 N7 1.136(5) .
C68 C69 1.335(7) .
C68 H68 0.9500 .
C69 C70 1.468(6) .
C69 H69 0.9500 .
C70 C71 1.367(6) .
C70 C75 1.410(6) .
C71 C72 1.378(6) .
C71 H71 0.9500 .
C72 C73 1.379(6) .
C72 H72 0.9500 .
C73 C74 1.385(7) .
C73 C76 1.440(6) .
C74 C75 1.364(7) .
C74 H74 0.9500 .
C75 H75 0.9500 .
C76 N8 1.127(6) .
N1 B1 1.547(5) .
N2 B1 1.539(6) .
N3 Ag1 2.138(4) .
N4 Ag1 2.159(4) 2_666
N5 B2 1.533(7) .
N6 B2 1.533(6) .
N7 Ag2 2.180(4) .
N8 Ag2 2.179(4) .
O1 Cl1 1.438(4) .
O1 Ag1 2.431(4) .
O2 Cl1 1.396(4) .
O3 Cl1 1.416(4) .
O4 Cl1 1.395(4) .
O5 Cl2 1.388(4) .
O6 Cl2 1.419(19) .
O6 Ag2 2.38(2) .
O7 Cl2 1.430(14) .
O8 Cl2 1.387(13) .
O6B Cl2 1.39(3) .
O6B Ag2 2.48(3) .
O7B Cl2 1.345(13) .
O8B Cl2 1.433(15) .
F1 B1 1.378(5) .
F2 B1 1.376(5) .
F3 B2 1.377(6) .
F4 B2 1.380(6) .
C77 Cl4 1.735(6) .
C77 Cl3 1.748(5) .
C77 Cl5 1.755(6) .
C77 H77 1.0000 .
C78 Cl6 1.543(17) .
C78 Cl8 1.925(15) .
C78 Cl7 1.939(15) .
C78 H78 1.0000 .
C78B Cl7B 1.64(3) .
C78B Cl6B 1.780(10) .
C78B Cl8B 1.79(3) .
C78B H78B 1.0000 .
